data_9016185
loop_
_publ_author_name
'Fourquet, J.'
'Plet, F.'
'Courbion, G.'
'Bulou, A.'
'de Pape, R.'

_publ_section_title
;
 Etude de la filiation structurale des phases M(I)AlF4
 (M(I) = K, Rb, Tl, N H4, Cs)
 _cod_database_code 1000199
;
_journal_name_full 'Revue de Chimie Minerale'
_journal_page_first 490
_journal_page_last 500
_journal_volume 16
_journal_year 1979
_chemical_formula_sum 'Al F4 N'
_space_group_IT_number 120
_symmetry_space_group_name_Hall 'I -4 -2c'
_symmetry_space_group_name_H-M 'I -4 c 2'
_cell_angle_alpha 90
_cell_angle_beta 90
_cell_angle_gamma 90
_cell_length_a 5.078
_cell_length_b 5.078
_cell_length_c 12.715
_cell_formula_units_Z 4
_cell_volume 327.870
_database_code_amcsd 0015388
_exptl_crystal_density_diffrn 2.370
_cod_duplicate_entry 1000199
_cod_original_formula_sum 'N Al F4'
_cod_database_code 9016185
_amcsd_formula_title 'Al F4 H4 N'

loop_
_space_group_symop_operation_xyz
x,y,z
1/2+x,1/2+y,1/2+z
y,x,1/2-z
1/2+y,1/2+x,-z
y,-x,-z
1/2+y,1/2-x,1/2-z
x,-y,1/2+z
1/2+x,1/2-y,+z
-x,-y,z
1/2-x,1/2-y,1/2+z
-y,-x,1/2-z
1/2-y,1/2-x,-z
-y,x,-z
1/2-y,1/2+x,1/2-z
-x,y,1/2+z
1/2-x,1/2+y,+z

loop_
_atom_site_label
_atom_site_fract_x
_atom_site_fract_y
_atom_site_fract_z
N1 0.00000 0.50000 0.25000
Al1 0.00000 0.00000 0.00000
F1 0.00000 0.00000 0.13860
F2 0.20970 0.70970 0.00000

loop_
_cod_related_entry_id
_cod_related_entry_database
_cod_related_entry_code
1 AMCSD 0015388
